data_1577456
loop_
_publ_author_name
'Shaikh, Aslam C.'
'Kaur, Kavneet'
'SINGH, PUJA'
'Thombare, Rahul D.'
'P., Adithya K.'
'Mane, Manoj V.'

_publ_section_title
;
 Stereoselective Dearomative Formal [3+2] cycloaddition of Indole with
 Allenols: Access to Structurally Diverse Cyclopenta[b]indoles
;
_journal_name_full 'Chemical Science'
_journal_paper_doi 10.1039/D6SC03994D
_journal_year 2026
_chemical_absolute_configuration NA
_chemical_formula_sum 'C28 H27 N O3 S'
_chemical_formula_weight 457.56
_space_group_crystal_system monoclinic
_space_group_IT_number 4
_space_group_name_Hall 'P 2yb'
_space_group_name_H-M_alt 'P 1 21 1'
_atom_sites_solution_hydrogens geom
_audit_creation_method SHELXL-2019/1
_audit_update_record
;
2025-12-10 deposited with the CCDC.	2026-06-29 downloaded from the CCDC.
;
_cell_angle_alpha 90
_cell_angle_beta 99.689(6)
_cell_angle_gamma 90
_cell_formula_units_Z 2
_cell_length_a 11.190(2)
_cell_length_b 7.9615(14)
_cell_length_c 13.430(2)
_cell_measurement_reflns_used 3249
_cell_measurement_temperature 298(2)
_cell_measurement_theta_max 18.22
_cell_measurement_theta_min 2.59
_cell_volume 1179.4(3)
_computing_cell_refinement 'Bruker SAINT'
_computing_data_collection 'Bruker APEX2'
_computing_data_reduction 'Bruker SAINT'
_computing_molecular_graphics 'Bruker SHELXTL'
_computing_publication_material 'Bruker SHELXTL'
_computing_structure_refinement 'SHELXL-2019/1 (Sheldrick, 2019)'
_computing_structure_solution 'SHELXS-97 (Sheldrick 2008)'
_diffrn_ambient_temperature 298(2)
_diffrn_measured_fraction_theta_full 0.999
_diffrn_measured_fraction_theta_max 0.995
_diffrn_measurement_device_type 'Bruker APEX-II CCD'
_diffrn_measurement_method '\f and \w scans'
_diffrn_radiation_type MoK\a
_diffrn_radiation_wavelength 0.71073
_diffrn_reflns_av_R_equivalents 0.0990
_diffrn_reflns_av_unetI/netI 0.0874
_diffrn_reflns_Laue_measured_fraction_full 0.999
_diffrn_reflns_Laue_measured_fraction_max 0.995
_diffrn_reflns_limit_h_max 15
_diffrn_reflns_limit_h_min -14
_diffrn_reflns_limit_k_max 10
_diffrn_reflns_limit_k_min -10
_diffrn_reflns_limit_l_max 17
_diffrn_reflns_limit_l_min -18
_diffrn_reflns_number 34314
_diffrn_reflns_point_group_measured_fraction_full 0.999
_diffrn_reflns_point_group_measured_fraction_max 0.994
_diffrn_reflns_theta_full 25.242
_diffrn_reflns_theta_max 28.530
_diffrn_reflns_theta_min 2.595
_diffrn_source Mo
_exptl_absorpt_coefficient_mu 0.168
_exptl_absorpt_correction_type multi-scan
_exptl_absorpt_process_details SADABS-2016/2
_exptl_crystal_colour colorless
_exptl_crystal_density_diffrn 1.288
_exptl_crystal_description 'Block type'
_exptl_crystal_F_000 484
_exptl_crystal_size_max 0.193
_exptl_crystal_size_mid 0.145
_exptl_crystal_size_min 0.122
_exptl_transmission_factor_max 0.7457
_exptl_transmission_factor_min 0.6094
_refine_diff_density_max 0.171
_refine_diff_density_min -0.228
_refine_diff_density_rms 0.042
_refine_ls_abs_structure_details
;
 Flack x determined using 1172 quotients [(I+)-(I-)]/[(I+)+(I-)]
 (Parsons, Flack and Wagner, Acta Cryst. B69 (2013) 249-259).
;
_refine_ls_abs_structure_Flack 0.04(6)
_refine_ls_extinction_coef 0.033(4)
_refine_ls_extinction_expression Fc^*^=kFc[1+0.001xFc^2^\l^3^/sin(2\q)]^-1/4^
_refine_ls_extinction_method 'SHELXL-2019/1 (Sheldrick 2019)'
_refine_ls_goodness_of_fit_ref 0.954
_refine_ls_hydrogen_treatment constr
_refine_ls_matrix_type full
_refine_ls_number_parameters 302
_refine_ls_number_reflns 5957
_refine_ls_number_restraints 1
_refine_ls_restrained_S_all 0.953
_refine_ls_R_factor_all 0.1178
_refine_ls_R_factor_gt 0.0540
_refine_ls_shift/su_max 0.000
_refine_ls_shift/su_mean 0.000
_refine_ls_structure_factor_coef Fsqd
_refine_ls_weighting_details 'w=1/[\s^2^(Fo^2^)+(0.0636P)^2^] where P=(Fo^2^+2Fc^2^)/3'
_refine_ls_weighting_scheme calc
_refine_ls_wR_factor_gt 0.1127
_refine_ls_wR_factor_ref 0.1369
_reflns_Friedel_coverage 0.867
_reflns_Friedel_fraction_full 1.000
_reflns_Friedel_fraction_max 0.993
_reflns_number_gt 3336
_reflns_number_total 5957
_reflns_threshold_expression 'I > 2\s(I)'
_cod_data_source_file d6sc03994d2.cif
_cod_data_source_block acs_kav1_0m_a
_cod_depositor_comments
;
The following automatic conversions were performed:

data item '_exptl_absorpt_correction_type' value 'Multi-Scan' was
changed to 'multi-scan' in accordance with the
/home/data/users/saulius/crontab/automatic-downloads/rss-feeds/RSC/lib/dictionaries/cif_core.dic
dictionary named 'cif_core.dic' version 2.4.2 last updated on
2011-04-26.

Automatic conversion script
Id: cif_fix_values 8170 2020-07-09 18:12:32Z antanas 
;
_cod_original_cell_volume 1179.4(4)
_cod_original_sg_symbol_H-M 'P 21'
_cod_database_code 1577456
_shelx_shelxl_version_number 2019/1
_shelx_space_group_comment
;
The symmetry employed for this shelxl refinement is uniquely defined
by the following loop, which should always be used as a source of
symmetry information in preference to the above space-group names.
They are only intended as comments.
;

loop_
_space_group_symop_operation_xyz
'x, y, z'
'-x, y+1/2, -z'

loop_
_atom_site_label
_atom_site_type_symbol
_atom_site_fract_x
_atom_site_fract_y
_atom_site_fract_z
_atom_site_U_iso_or_equiv
_atom_site_adp_type
_atom_site_occupancy
_atom_site_site_symmetry_order
_atom_site_calc_flag
_atom_site_refinement_flags_posn
_atom_site_refinement_flags_adp
_atom_site_refinement_flags_occupancy
_atom_site_disorder_assembly
_atom_site_disorder_group
S1 S 0.78264(10) 0.32423(13) 0.77422(8) 0.0504(3) Uani 1 1 d . . . . .
O2 O 0.6959(3) 0.1891(4) 0.7673(2) 0.0621(9) Uani 1 1 d . . . . .
O1 O 0.8850(3) 0.3238(5) 0.8540(2) 0.0691(9) Uani 1 1 d . . . . .
O3 O 0.6829(3) 0.7058(4) 0.3136(2) 0.0649(9) Uani 1 1 d . . . . .
N1 N 0.5745(4) 0.8078(6) 0.9173(3) 0.0735(12) Uani 1 1 d . . . . .
H1 H 0.606810 0.871860 0.966029 0.088 Uiso 1 1 calc R U . . .
C22 C 0.8364(4) 0.3346(6) 0.6591(3) 0.0454(9) Uani 1 1 d . . . . .
C16 C 0.5306(4) 0.5318(5) 0.5132(3) 0.0441(10) Uani 1 1 d . . . . .
H16 H 0.463906 0.466180 0.520621 0.053 Uiso 1 1 calc R U . . .
C15 C 0.6066(4) 0.5861(5) 0.5988(3) 0.0412(9) Uani 1 1 d . . . . .
C28 C 0.7692(4) 0.2692(5) 0.5722(3) 0.0537(12) Uani 1 1 d . . . . .
H28 H 0.697973 0.210707 0.575389 0.064 Uiso 1 1 calc R U . . .
C17 C 0.5498(4) 0.5715(5) 0.4164(3) 0.0453(10) Uani 1 1 d . . . . .
H17 H 0.495606 0.535437 0.360266 0.054 Uiso 1 1 calc R U . . .
C18 C 0.6502(4) 0.6652(5) 0.4048(3) 0.0477(10) Uani 1 1 d . . . . .
C14 C 0.5832(4) 0.5398(5) 0.7038(3) 0.0426(10) Uani 1 1 d . . . . .
H14 H 0.530565 0.440821 0.700091 0.051 Uiso 1 1 calc R U . . .
C7 C 0.5248(4) 0.6888(5) 0.7533(3) 0.0472(10) Uani 1 1 d . . . . .
H7 H 0.491339 0.770553 0.701515 0.057 Uiso 1 1 calc R U . . .
C1 C 0.4658(4) 0.7276(5) 0.9128(3) 0.0505(11) Uani 1 1 d . . . . .
C13 C 0.6985(4) 0.5097(5) 0.7796(3) 0.0455(10) Uani 1 1 d . . . . .
C5 C 0.3237(4) 0.5633(6) 0.7996(3) 0.0552(12) Uani 1 1 d . . . . .
H5 H 0.301064 0.509630 0.737746 0.066 Uiso 1 1 calc R U . . .
C20 C 0.7262(4) 0.7246(5) 0.4894(3) 0.0520(11) Uani 1 1 d . . . . .
H20 H 0.793110 0.789763 0.482135 0.062 Uiso 1 1 calc R U . . .
C6 C 0.4322(4) 0.6489(5) 0.8200(3) 0.0443(10) Uani 1 1 d . . . . .
C23 C 0.9432(4) 0.4182(6) 0.6532(4) 0.0589(12) Uani 1 1 d . . . . .
H23 H 0.989740 0.461424 0.711452 0.071 Uiso 1 1 calc R U . . .
C8 C 0.6281(4) 0.7703(5) 0.8288(3) 0.0560(12) Uani 1 1 d . . . . .
H8 H 0.657859 0.872625 0.800616 0.067 Uiso 1 1 calc R U . . .
C9 C 0.7264(4) 0.6354(5) 0.8458(3) 0.0470(10) Uani 1 1 d . . . . .
C27 C 0.8080(5) 0.2907(5) 0.4798(3) 0.0594(13) Uani 1 1 d . . . . .
H27 H 0.762271 0.245306 0.421766 0.071 Uiso 1 1 calc R U . . .
C25 C 0.9126(5) 0.3776(6) 0.4725(4) 0.0631(13) Uani 1 1 d . . . . .
C2 C 0.3889(5) 0.7253(7) 0.9843(3) 0.0624(13) Uani 1 1 d . . . . .
H2 H 0.409799 0.780998 1.045638 0.075 Uiso 1 1 calc R U . . .
C3 C 0.2815(5) 0.6389(7) 0.9622(4) 0.0694(14) Uani 1 1 d . . . . .
H3 H 0.229975 0.635441 1.009757 0.083 Uiso 1 1 calc R U . . .
C21 C 0.7029(4) 0.6873(5) 0.5850(3) 0.0488(10) Uani 1 1 d . . . . .
H21 H 0.753079 0.731380 0.641116 0.059 Uiso 1 1 calc R U . . .
C10 C 0.8333(4) 0.6647(6) 0.9261(4) 0.0602(12) Uani 1 1 d . . . . .
C24 C 0.9810(5) 0.4380(6) 0.5614(4) 0.0660(14) Uani 1 1 d . . . . .
H24 H 1.053852 0.492808 0.558867 0.079 Uiso 1 1 calc R U . . .
C4 C 0.2484(5) 0.5575(7) 0.8717(4) 0.0651(13) Uani 1 1 d . . . . .
H4 H 0.175612 0.498602 0.858751 0.078 Uiso 1 1 calc R U . . .
C19 C 0.6197(6) 0.6276(7) 0.2245(3) 0.0793(16) Uani 1 1 d . . . . .
H19A H 0.636939 0.509388 0.226644 0.119 Uiso 1 1 calc R U . . .
H19B H 0.645378 0.676185 0.166180 0.119 Uiso 1 1 calc R U . . .
H19C H 0.534061 0.644492 0.220666 0.119 Uiso 1 1 calc R U . . .
C12 C 0.9269(5) 0.7753(9) 0.8994(5) 0.103(2) Uani 1 1 d . . . . .
H12A H 0.985679 0.798482 0.958475 0.155 Uiso 1 1 calc R U . . .
H12B H 0.890552 0.878543 0.872551 0.155 Uiso 1 1 calc R U . . .
H12C H 0.965927 0.721548 0.849487 0.155 Uiso 1 1 calc R U . . .
C26 C 0.9502(6) 0.4092(8) 0.3716(4) 0.096(2) Uani 1 1 d . . . . .
H26A H 0.977484 0.305962 0.346026 0.145 Uiso 1 1 calc R U . . .
H26B H 1.014773 0.489959 0.379362 0.145 Uiso 1 1 calc R U . . .
H26C H 0.882301 0.451631 0.325131 0.145 Uiso 1 1 calc R U . . .
C11 C 0.8368(6) 0.6038(7) 1.0205(4) 0.0809(16) Uani 1 1 d . . . . .
H11A H 0.900649 0.632077 1.071417 0.097 Uiso 1 1 calc R U . . .
H11B H 0.775277 0.533587 1.034508 0.097 Uiso 1 1 calc R U . . .

loop_
_atom_site_aniso_label
_atom_site_aniso_U_11
_atom_site_aniso_U_22
_atom_site_aniso_U_33
_atom_site_aniso_U_23
_atom_site_aniso_U_13
_atom_site_aniso_U_12
S1 0.0562(7) 0.0484(5) 0.0458(6) 0.0023(5) 0.0066(5) 0.0080(6)
O2 0.075(2) 0.0457(17) 0.069(2) 0.0050(15) 0.0236(18) -0.0036(16)
O1 0.069(2) 0.081(2) 0.0514(17) -0.0016(18) -0.0088(16) 0.026(2)
O3 0.082(2) 0.069(2) 0.0459(17) 0.0058(15) 0.0175(17) -0.0104(18)
N1 0.063(3) 0.077(3) 0.082(3) -0.042(2) 0.016(2) -0.007(2)
C22 0.040(2) 0.045(2) 0.051(2) -0.004(2) 0.0063(19) 0.002(2)
C16 0.042(3) 0.044(2) 0.046(2) -0.0016(18) 0.008(2) -0.0038(18)
C15 0.040(2) 0.043(2) 0.041(2) 0.0018(17) 0.0053(19) -0.0003(18)
C28 0.047(3) 0.055(3) 0.060(3) -0.003(2) 0.011(2) 0.001(2)
C17 0.049(3) 0.041(2) 0.044(2) -0.0020(17) 0.002(2) 0.0011(19)
C18 0.058(3) 0.045(2) 0.043(2) 0.0075(19) 0.015(2) 0.007(2)
C14 0.047(3) 0.039(2) 0.042(2) 0.0011(16) 0.0092(19) 0.0021(18)
C7 0.052(3) 0.039(2) 0.051(2) 0.0013(18) 0.008(2) 0.0052(19)
C1 0.054(3) 0.051(2) 0.046(2) -0.0040(19) 0.004(2) 0.012(2)
C13 0.049(3) 0.047(2) 0.039(2) 0.0022(18) 0.006(2) 0.0050(19)
C5 0.056(3) 0.058(3) 0.051(3) -0.005(2) 0.006(2) 0.002(2)
C20 0.049(3) 0.052(2) 0.055(3) 0.005(2) 0.009(2) -0.008(2)
C6 0.051(3) 0.040(2) 0.042(2) 0.0010(17) 0.009(2) 0.0092(19)
C23 0.050(3) 0.060(3) 0.066(3) -0.008(2) 0.009(3) 0.003(2)
C8 0.056(3) 0.045(2) 0.066(3) -0.007(2) 0.008(2) -0.001(2)
C9 0.048(3) 0.047(2) 0.046(2) -0.0010(18) 0.010(2) -0.004(2)
C27 0.067(3) 0.060(3) 0.051(3) -0.004(2) 0.009(2) 0.014(2)
C25 0.070(4) 0.057(3) 0.069(3) 0.005(2) 0.031(3) 0.018(3)
C2 0.069(4) 0.074(3) 0.043(3) -0.002(2) 0.009(3) 0.024(3)
C3 0.076(4) 0.081(3) 0.056(3) 0.009(3) 0.023(3) 0.020(3)
C21 0.049(3) 0.051(2) 0.044(2) -0.0003(19) 0.001(2) -0.005(2)
C10 0.059(3) 0.063(3) 0.056(3) -0.013(2) 0.006(2) -0.003(2)
C24 0.052(3) 0.058(3) 0.093(4) -0.004(3) 0.029(3) -0.003(2)
C4 0.057(3) 0.071(3) 0.071(3) -0.002(3) 0.022(3) 0.002(2)
C19 0.116(5) 0.081(3) 0.044(3) -0.002(3) 0.024(3) -0.008(3)
C12 0.080(4) 0.130(6) 0.092(4) -0.004(4) -0.007(3) -0.041(4)
C26 0.114(5) 0.101(4) 0.087(4) 0.021(3) 0.056(4) 0.028(4)
C11 0.093(4) 0.087(4) 0.057(3) -0.008(3) -0.004(3) -0.012(3)

loop_
_atom_type_symbol
_atom_type_description
_atom_type_scat_dispersion_real
_atom_type_scat_dispersion_imag
_atom_type_scat_source
C C 0.0033 0.0016 'International Tables Vol C Tables 4.2.6.8 and 6.1.1.4'
H H 0.0000 0.0000 'International Tables Vol C Tables 4.2.6.8 and 6.1.1.4'
N N 0.0061 0.0033 'International Tables Vol C Tables 4.2.6.8 and 6.1.1.4'
O O 0.0106 0.0060 'International Tables Vol C Tables 4.2.6.8 and 6.1.1.4'
S S 0.1246 0.1234 'International Tables Vol C Tables 4.2.6.8 and 6.1.1.4'

loop_
_geom_angle_atom_site_label_1
_geom_angle_atom_site_label_2
_geom_angle_atom_site_label_3
_geom_angle
_geom_angle_site_symmetry_1
_geom_angle_site_symmetry_3
_geom_angle_publ_flag
O1 S1 O2 119.5(2) . . ?
O1 S1 C22 108.10(19) . . ?
O2 S1 C22 107.8(2) . . ?
O1 S1 C13 109.7(2) . . ?
O2 S1 C13 105.66(18) . . ?
C22 S1 C13 105.2(2) . . ?
C18 O3 C19 118.4(4) . . ?
C1 N1 C8 110.8(4) . . ?
C1 N1 H1 124.6 . . ?
C8 N1 H1 124.6 . . ?
C28 C22 C23 119.1(4) . . ?
C28 C22 S1 120.6(3) . . ?
C23 C22 S1 120.1(3) . . ?
C15 C16 C17 122.5(4) . . ?
C15 C16 H16 118.7 . . ?
C17 C16 H16 118.7 . . ?
C16 C15 C21 117.1(4) . . ?
C16 C15 C14 121.2(4) . . ?
C21 C15 C14 121.7(3) . . ?
C22 C28 C27 120.0(4) . . ?
C22 C28 H28 120.0 . . ?
C27 C28 H28 120.0 . . ?
C18 C17 C16 119.1(4) . . ?
C18 C17 H17 120.4 . . ?
C16 C17 H17 120.4 . . ?
O3 C18 C17 124.9(4) . . ?
O3 C18 C20 115.7(4) . . ?
C17 C18 C20 119.4(4) . . ?
C13 C14 C15 113.5(3) . . ?
C13 C14 C7 101.8(3) . . ?
C15 C14 C7 111.2(3) . . ?
C13 C14 H14 110.0 . . ?
C15 C14 H14 110.0 . . ?
C7 C14 H14 110.0 . . ?
C6 C7 C8 102.2(3) . . ?
C6 C7 C14 118.1(3) . . ?
C8 C7 C14 106.2(3) . . ?
C6 C7 H7 109.9 . . ?
C8 C7 H7 109.9 . . ?
C14 C7 H7 109.9 . . ?
N1 C1 C6 110.8(4) . . ?
N1 C1 C2 128.6(4) . . ?
C6 C1 C2 120.5(5) . . ?
C9 C13 C14 113.7(4) . . ?
C9 C13 S1 126.0(3) . . ?
C14 C13 S1 120.3(3) . . ?
C6 C5 C4 119.7(4) . . ?
C6 C5 H5 120.1 . . ?
C4 C5 H5 120.1 . . ?
C18 C20 C21 120.2(4) . . ?
C18 C20 H20 119.9 . . ?
C21 C20 H20 119.9 . . ?
C5 C6 C1 119.8(4) . . ?
C5 C6 C7 130.8(4) . . ?
C1 C6 C7 109.1(4) . . ?
C24 C23 C22 120.4(5) . . ?
C24 C23 H23 119.8 . . ?
C22 C23 H23 119.8 . . ?
N1 C8 C9 114.2(4) . . ?
N1 C8 C7 104.9(4) . . ?
C9 C8 C7 104.0(3) . . ?
N1 C8 H8 111.1 . . ?
C9 C8 H8 111.1 . . ?
C7 C8 H8 111.1 . . ?
C13 C9 C10 131.8(4) . . ?
C13 C9 C8 110.2(4) . . ?
C10 C9 C8 117.9(4) . . ?
C25 C27 C28 121.4(4) . . ?
C25 C27 H27 119.3 . . ?
C28 C27 H27 119.3 . . ?
C27 C25 C24 117.6(4) . . ?
C27 C25 C26 121.2(5) . . ?
C24 C25 C26 121.2(5) . . ?
C3 C2 C1 118.5(4) . . ?
C3 C2 H2 120.8 . . ?
C1 C2 H2 120.8 . . ?
C4 C3 C2 121.6(5) . . ?
C4 C3 H3 119.2 . . ?
C2 C3 H3 119.2 . . ?
C15 C21 C20 121.5(4) . . ?
C15 C21 H21 119.3 . . ?
C20 C21 H21 119.3 . . ?
C11 C10 C12 122.6(5) . . ?
C11 C10 C9 121.1(5) . . ?
C12 C10 C9 116.0(4) . . ?
C23 C24 C25 121.4(5) . . ?
C23 C24 H24 119.3 . . ?
C25 C24 H24 119.3 . . ?
C3 C4 C5 119.8(5) . . ?
C3 C4 H4 120.1 . . ?
C5 C4 H4 120.1 . . ?
O3 C19 H19A 109.5 . . ?
O3 C19 H19B 109.5 . . ?
H19A C19 H19B 109.5 . . ?
O3 C19 H19C 109.5 . . ?
H19A C19 H19C 109.5 . . ?
H19B C19 H19C 109.5 . . ?
C10 C12 H12A 109.5 . . ?
C10 C12 H12B 109.5 . . ?
H12A C12 H12B 109.5 . . ?
C10 C12 H12C 109.5 . . ?
H12A C12 H12C 109.5 . . ?
H12B C12 H12C 109.5 . . ?
C25 C26 H26A 109.5 . . ?
C25 C26 H26B 109.5 . . ?
H26A C26 H26B 109.5 . . ?
C25 C26 H26C 109.5 . . ?
H26A C26 H26C 109.5 . . ?
H26B C26 H26C 109.5 . . ?
C10 C11 H11A 120.0 . . ?
C10 C11 H11B 120.0 . . ?
H11A C11 H11B 120.0 . . ?

loop_
_geom_bond_atom_site_label_1
_geom_bond_atom_site_label_2
_geom_bond_distance
_geom_bond_site_symmetry_2
_geom_bond_publ_flag
S1 O1 1.430(3) . ?
S1 O2 1.441(3) . ?
S1 C22 1.752(4) . ?
S1 C13 1.759(4) . ?
O3 C18 1.374(5) . ?
O3 C19 1.427(5) . ?
N1 C1 1.366(6) . ?
N1 C8 1.449(6) . ?
N1 H1 0.8600 . ?
C22 C28 1.379(6) . ?
C22 C23 1.382(6) . ?
C16 C15 1.379(5) . ?
C16 C17 1.389(6) . ?
C16 H16 0.9300 . ?
C15 C21 1.383(5) . ?
C15 C14 1.523(5) . ?
C28 C27 1.393(6) . ?
C28 H28 0.9300 . ?
C17 C18 1.380(6) . ?
C17 H17 0.9300 . ?
C18 C20 1.383(6) . ?
C14 C13 1.521(6) . ?
C14 C7 1.556(5) . ?
C14 H14 0.9800 . ?
C7 C6 1.513(6) . ?
C7 C8 1.547(6) . ?
C7 H7 0.9800 . ?
C1 C6 1.389(6) . ?
C1 C2 1.394(6) . ?
C13 C9 1.341(5) . ?
C5 C6 1.380(6) . ?
C5 C4 1.388(7) . ?
C5 H5 0.9300 . ?
C20 C21 1.383(5) . ?
C20 H20 0.9300 . ?
C23 C24 1.378(7) . ?
C23 H23 0.9300 . ?
C8 C9 1.526(6) . ?
C8 H8 0.9800 . ?
C9 C10 1.488(6) . ?
C27 C25 1.378(7) . ?
C27 H27 0.9300 . ?
C25 C24 1.392(7) . ?
C25 C26 1.505(7) . ?
C2 C3 1.373(7) . ?
C2 H2 0.9300 . ?
C3 C4 1.373(7) . ?
C3 H3 0.9300 . ?
C21 H21 0.9300 . ?
C10 C11 1.351(6) . ?
C10 C12 1.458(7) . ?
C24 H24 0.9300 . ?
C4 H4 0.9300 . ?
C19 H19A 0.9600 . ?
C19 H19B 0.9600 . ?
C19 H19C 0.9600 . ?
C12 H12A 0.9600 . ?
C12 H12B 0.9600 . ?
C12 H12C 0.9600 . ?
C26 H26A 0.9600 . ?
C26 H26B 0.9600 . ?
C26 H26C 0.9600 . ?
C11 H11A 0.9300 . ?
C11 H11B 0.9300 . ?

loop_
_geom_torsion_atom_site_label_1
_geom_torsion_atom_site_label_2
_geom_torsion_atom_site_label_3
_geom_torsion_atom_site_label_4
_geom_torsion
_geom_torsion_site_symmetry_1
_geom_torsion_site_symmetry_2
_geom_torsion_site_symmetry_3
_geom_torsion_site_symmetry_4
_geom_torsion_publ_flag
O1 S1 C22 C28 152.9(4) . . . . ?
O2 S1 C22 C28 22.5(4) . . . . ?
C13 S1 C22 C28 -89.9(4) . . . . ?
O1 S1 C22 C23 -31.3(4) . . . . ?
O2 S1 C22 C23 -161.7(4) . . . . ?
C13 S1 C22 C23 85.9(4) . . . . ?
C17 C16 C15 C21 1.8(6) . . . . ?
C17 C16 C15 C14 -179.8(4) . . . . ?
C23 C22 C28 C27 -1.3(7) . . . . ?
S1 C22 C28 C27 174.6(3) . . . . ?
C15 C16 C17 C18 1.7(6) . . . . ?
C19 O3 C18 C17 -9.3(6) . . . . ?
C19 O3 C18 C20 170.5(4) . . . . ?
C16 C17 C18 O3 176.6(4) . . . . ?
C16 C17 C18 C20 -3.2(6) . . . . ?
C16 C15 C14 C13 144.2(4) . . . . ?
C21 C15 C14 C13 -37.4(5) . . . . ?
C16 C15 C14 C7 -101.8(4) . . . . ?
C21 C15 C14 C7 76.6(4) . . . . ?
C13 C14 C7 C6 -94.2(4) . . . . ?
C15 C14 C7 C6 144.6(3) . . . . ?
C13 C14 C7 C8 19.6(4) . . . . ?
C15 C14 C7 C8 -101.6(4) . . . . ?
C8 N1 C1 C6 -6.6(5) . . . . ?
C8 N1 C1 C2 177.0(4) . . . . ?
C15 C14 C13 C9 105.0(4) . . . . ?
C7 C14 C13 C9 -14.6(4) . . . . ?
C15 C14 C13 S1 -74.4(4) . . . . ?
C7 C14 C13 S1 166.0(3) . . . . ?
O1 S1 C13 C9 1.8(5) . . . . ?
O2 S1 C13 C9 131.9(4) . . . . ?
C22 S1 C13 C9 -114.2(4) . . . . ?
O1 S1 C13 C14 -178.8(3) . . . . ?
O2 S1 C13 C14 -48.8(3) . . . . ?
C22 S1 C13 C14 65.1(4) . . . . ?
O3 C18 C20 C21 -178.5(4) . . . . ?
C17 C18 C20 C21 1.3(6) . . . . ?
C4 C5 C6 C1 0.5(6) . . . . ?
C4 C5 C6 C7 -173.7(4) . . . . ?
N1 C1 C6 C5 -178.8(4) . . . . ?
C2 C1 C6 C5 -2.1(6) . . . . ?
N1 C1 C6 C7 -3.5(5) . . . . ?
C2 C1 C6 C7 173.3(4) . . . . ?
C8 C7 C6 C5 -174.3(4) . . . . ?
C14 C7 C6 C5 -58.2(6) . . . . ?
C8 C7 C6 C1 11.1(4) . . . . ?
C14 C7 C6 C1 127.1(4) . . . . ?
C28 C22 C23 C24 0.9(7) . . . . ?
S1 C22 C23 C24 -175.0(4) . . . . ?
C1 N1 C8 C9 -99.8(5) . . . . ?
C1 N1 C8 C7 13.4(5) . . . . ?
C6 C7 C8 N1 -14.3(4) . . . . ?
C14 C7 C8 N1 -138.7(3) . . . . ?
C6 C7 C8 C9 106.0(3) . . . . ?
C14 C7 C8 C9 -18.4(4) . . . . ?
C14 C13 C9 C10 -174.7(4) . . . . ?
S1 C13 C9 C10 4.6(7) . . . . ?
C14 C13 C9 C8 3.2(5) . . . . ?
S1 C13 C9 C8 -177.5(3) . . . . ?
N1 C8 C9 C13 123.6(4) . . . . ?
C7 C8 C9 C13 9.9(5) . . . . ?
N1 C8 C9 C10 -58.1(5) . . . . ?
C7 C8 C9 C10 -171.9(4) . . . . ?
C22 C28 C27 C25 -0.5(7) . . . . ?
C28 C27 C25 C24 2.5(6) . . . . ?
C28 C27 C25 C26 -176.4(4) . . . . ?
N1 C1 C2 C3 178.3(5) . . . . ?
C6 C1 C2 C3 2.2(7) . . . . ?
C1 C2 C3 C4 -0.8(7) . . . . ?
C16 C15 C21 C20 -3.7(6) . . . . ?
C14 C15 C21 C20 177.8(4) . . . . ?
C18 C20 C21 C15 2.2(6) . . . . ?
C13 C9 C10 C11 -87.9(6) . . . . ?
C8 C9 C10 C11 94.3(6) . . . . ?
C13 C9 C10 C12 97.8(6) . . . . ?
C8 C9 C10 C12 -80.0(6) . . . . ?
C22 C23 C24 C25 1.1(7) . . . . ?
C27 C25 C24 C23 -2.8(7) . . . . ?
C26 C25 C24 C23 176.0(4) . . . . ?
C2 C3 C4 C5 -0.8(8) . . . . ?
C6 C5 C4 C3 0.9(7) . . . . ?
